data_7109869
loop_
_publ_author_name
'Toshiaki Murai'
'Yuuki Maekawa'
'Masaki Monzaki'
'Takafumi Ando'
'Toshifumi Maruyama'

_publ_section_title
;
 Anti-Markovnikov hydrophosphoroselenoylation of alkenes using
 phosphorodiselenoic acid esters leading to the formation of
 phosphonoselenoic acid esters
;
_journal_name_full Chem.Commun.
_journal_page_first 9675
_journal_paper_doi 10.1039/c3cc45912h
_journal_volume 49
_journal_year 2013
_chemical_absolute_configuration ad
_chemical_formula_moiety 'C25 H21 O3 P Se'
_chemical_formula_sum 'C25 H21 O3 P Se'
_chemical_formula_weight 479.35
_chemical_name_systematic
; 
 ? 
;
_space_group_IT_number 19
_symmetry_cell_setting orthorhombic
_symmetry_Int_Tables_number 19
_symmetry_space_group_name_Hall 'P 2ac 2ab'
_symmetry_space_group_name_H-M 'P 21 21 21'
_atom_sites_solution_hydrogens geom
_atom_sites_solution_primary direct
_atom_sites_solution_secondary difmap
_audit_creation_method SHELXL-97
_cell_angle_alpha 90.00
_cell_angle_beta 90.00
_cell_angle_gamma 90.00
_cell_formula_units_Z 4
_cell_length_a 17.479(8)
_cell_length_b 10.231(5)
_cell_length_c 12.459(6)
_cell_measurement_reflns_used 6096
_cell_measurement_temperature 193(2)
_cell_measurement_theta_max 27.5
_cell_measurement_theta_min 3.3
_cell_volume 2228.0(18)
_computing_structure_refinement 'SHELXL-97 (Sheldrick, 1997)'
_computing_structure_solution 'SHELXS-97 (Sheldrick, 1990)'
_diffrn_ambient_temperature 193(2)
_diffrn_detector_area_resol_mean 14.62
_diffrn_measured_fraction_theta_full 0.993
_diffrn_measured_fraction_theta_max 0.993
_diffrn_measurement_device_type 'Rigaku/MSC Mercury CCD'
_diffrn_measurement_method \w
_diffrn_radiation_monochromator graphite
_diffrn_radiation_source 'fine-focus sealed tube'
_diffrn_radiation_type MoK\a
_diffrn_radiation_wavelength 0.71070
_diffrn_reflns_av_R_equivalents 0.0525
_diffrn_reflns_av_sigmaI/netI 0.0527
_diffrn_reflns_limit_h_max 17
_diffrn_reflns_limit_h_min -22
_diffrn_reflns_limit_k_max 13
_diffrn_reflns_limit_k_min -12
_diffrn_reflns_limit_l_max 16
_diffrn_reflns_limit_l_min -11
_diffrn_reflns_number 17803
_diffrn_reflns_theta_full 27.48
_diffrn_reflns_theta_max 27.48
_diffrn_reflns_theta_min 3.27
_exptl_absorpt_coefficient_mu 1.781
_exptl_absorpt_correction_T_max 0.732
_exptl_absorpt_correction_T_min 0.522
_exptl_absorpt_correction_type integration
_exptl_absorpt_process_details '(Higashi, 1999)'
_exptl_crystal_colour Colorless
_exptl_crystal_density_diffrn 1.429
_exptl_crystal_density_method 'not measured'
_exptl_crystal_description Block
_exptl_crystal_F_000 976
_exptl_crystal_size_max 0.25
_exptl_crystal_size_mid 0.23
_exptl_crystal_size_min 0.17
_refine_diff_density_max 0.477
_refine_diff_density_min -0.617
_refine_diff_density_rms 0.063
_refine_ls_abs_structure_details 'Flack H D (1983), Acta Cryst. A39, 876-881'
_refine_ls_abs_structure_Flack 0.007(14)
_refine_ls_extinction_coef 0.002(2)
_refine_ls_extinction_expression Fc^*^=kFc[1+0.001xFc^2^\l^3^/sin(2\q)]^-1/4^
_refine_ls_extinction_method SHELXL
_refine_ls_goodness_of_fit_ref 1.000
_refine_ls_hydrogen_treatment constr
_refine_ls_matrix_type full
_refine_ls_number_parameters 272
_refine_ls_number_reflns 5079
_refine_ls_number_restraints 0
_refine_ls_restrained_S_all 1.000
_refine_ls_R_factor_all 0.0713
_refine_ls_R_factor_gt 0.0633
_refine_ls_shift/su_max 0.000
_refine_ls_shift/su_mean 0.000
_refine_ls_structure_factor_coef Fsqd
_refine_ls_weighting_details 'calc w=1/[\s^2^(Fo^2^)+(0.0990P)^2^+2.0810P] where P=(Fo^2^+2Fc^2^)/3'
_refine_ls_weighting_scheme calc
_refine_ls_wR_factor_gt 0.1647
_refine_ls_wR_factor_ref 0.1711
_reflns_number_gt 4573
_reflns_number_total 5079
_reflns_threshold_expression >2sigma(I)
_cod_data_source_file c3cc45912h.txt
_cod_data_source_block crystalclear
_cod_original_cell_volume 2227.9(19)
_cod_original_sg_symbol_H-M 'P 21 21 21   '
_cod_database_code 7109869

loop_
_symmetry_equiv_pos_as_xyz
'x, y, z'
'-x+1/2, -y, z+1/2'
'x+1/2, -y+1/2, -z'
'-x, y+1/2, -z+1/2'

loop_
_atom_site_label
_atom_site_type_symbol
_atom_site_fract_x
_atom_site_fract_y
_atom_site_fract_z
_atom_site_U_iso_or_equiv
_atom_site_adp_type
_atom_site_occupancy
_atom_site_symmetry_multiplicity
_atom_site_calc_flag
_atom_site_refinement_flags
Se1 Se 0.27278(4) 0.84180(7) 0.40067(5) 0.0646(3) Uani 1 1 d .
P1 P 0.31879(7) 0.93044(14) 0.26685(10) 0.0403(3) Uani 1 1 d .
O1 O 0.28895(17) 0.8838(3) 0.1509(3) 0.0398(8) Uani 1 1 d .
O2 O 0.40894(18) 0.9013(3) 0.2615(2) 0.0400(7) Uani 1 1 d .
O3 O 0.2083(2) 1.2736(4) 0.2203(3) 0.0455(8) Uani 1 1 d .
C1 C 0.3039(3) 1.1039(5) 0.2510(4) 0.0401(10) Uani 1 1 d .
H1 H 0.3317 1.1319 0.1848 0.048 Uiso 1 1 calc R
C2 C 0.2197(3) 1.1373(4) 0.2356(4) 0.0407(10) Uani 1 1 d .
H2 H 0.1998 1.0894 0.1724 0.049 Uiso 1 1 calc R
H3 H 0.1905 1.1083 0.2994 0.049 Uiso 1 1 calc R
C3 C 0.2332(3) 1.3445(5) 0.3124(4) 0.0436(10) Uani 1 1 d .
H4 H 0.2053 1.3129 0.3765 0.052 Uiso 1 1 calc R
H5 H 0.2212 1.4384 0.3029 0.052 Uiso 1 1 calc R
C4 C 0.3187(3) 1.3278(6) 0.3296(4) 0.0483(12) Uani 1 1 d .
H6 H 0.3350 1.3777 0.3937 0.058 Uiso 1 1 calc R
H7 H 0.3470 1.3619 0.2667 0.058 Uiso 1 1 calc R
C5 C 0.3368(3) 1.1816(6) 0.3453(4) 0.0499(13) Uani 1 1 d .
H8 H 0.3929 1.1686 0.3492 0.060 Uiso 1 1 calc R
H9 H 0.3140 1.1503 0.4134 0.060 Uiso 1 1 calc R
C6 C 0.3111(3) 0.7601(4) 0.1152(4) 0.0360(9) Uani 1 1 d .
C7 C 0.3853(2) 0.7437(4) 0.0784(4) 0.0334(9) Uani 1 1 d .
C8 C 0.4072(3) 0.6130(5) 0.0489(3) 0.0356(9) Uani 1 1 d .
C9 C 0.4841(3) 0.5823(5) 0.0182(4) 0.0398(10) Uani 1 1 d .
H10 H 0.5216 0.6493 0.0144 0.048 Uiso 1 1 calc R
C10 C 0.5034(3) 0.4546(6) -0.0058(4) 0.0509(13) Uani 1 1 d .
H11 H 0.5550 0.4340 -0.0231 0.061 Uiso 1 1 calc R
C11 C 0.4483(4) 0.3551(6) -0.0049(4) 0.0585(15) Uani 1 1 d .
H12 H 0.4622 0.2683 -0.0237 0.070 Uiso 1 1 calc R
C12 C 0.3752(4) 0.3827(6) 0.0227(5) 0.0543(13) Uani 1 1 d .
H13 H 0.3384 0.3144 0.0228 0.065 Uiso 1 1 calc R
C13 C 0.3522(3) 0.5105(5) 0.0514(4) 0.0419(11) Uani 1 1 d .
C14 C 0.2768(3) 0.5382(5) 0.0848(4) 0.0493(12) Uani 1 1 d .
H14 H 0.2397 0.4704 0.0848 0.059 Uiso 1 1 calc R
C15 C 0.2564(3) 0.6599(5) 0.1168(4) 0.0448(11) Uani 1 1 d .
H15 H 0.2056 0.6771 0.1401 0.054 Uiso 1 1 calc R
C16 C 0.4501(2) 0.9306(5) 0.1660(4) 0.0351(9) Uani 1 1 d .
C17 C 0.5023(3) 1.0354(5) 0.1732(4) 0.0417(11) Uani 1 1 d .
H16 H 0.5094 1.0811 0.2388 0.050 Uiso 1 1 calc R
C18 C 0.5430(2) 1.0699(5) 0.0821(5) 0.0443(11) Uani 1 1 d .
H17 H 0.5796 1.1384 0.0851 0.053 Uiso 1 1 calc R
C19 C 0.5298(3) 1.0030(5) -0.0153(4) 0.0392(10) Uani 1 1 d .
C20 C 0.5684(3) 1.0448(6) -0.1113(5) 0.0505(13) Uani 1 1 d .
H18 H 0.6041 1.1148 -0.1089 0.061 Uiso 1 1 calc R
C21 C 0.5534(3) 0.9827(7) -0.2059(5) 0.0561(15) Uani 1 1 d .
H19 H 0.5780 1.0112 -0.2697 0.067 Uiso 1 1 calc R
C22 C 0.5021(3) 0.8775(6) -0.2102(4) 0.0502(13) Uani 1 1 d .
H20 H 0.4932 0.8347 -0.2767 0.060 Uiso 1 1 calc R
C23 C 0.4647(2) 0.8358(6) -0.1204(4) 0.0411(10) Uani 1 1 d .
H21 H 0.4295 0.7653 -0.1253 0.049 Uiso 1 1 calc R
C24 C 0.4780(2) 0.8967(5) -0.0191(4) 0.0372(10) Uani 1 1 d .
C25 C 0.4383(2) 0.8581(4) 0.0768(3) 0.0339(9) Uani 1 1 d .

loop_
_atom_site_aniso_label
_atom_site_aniso_U_11
_atom_site_aniso_U_22
_atom_site_aniso_U_33
_atom_site_aniso_U_23
_atom_site_aniso_U_13
_atom_site_aniso_U_12
Se1 0.0730(4) 0.0711(4) 0.0497(3) 0.0222(3) 0.0190(3) 0.0098(3)
P1 0.0435(6) 0.0461(7) 0.0313(6) 0.0050(5) 0.0039(5) 0.0069(5)
O1 0.0378(16) 0.0451(19) 0.0366(16) 0.0021(14) -0.0038(13) 0.0037(13)
O2 0.0414(16) 0.050(2) 0.0283(15) -0.0019(14) -0.0014(12) 0.0088(14)
O3 0.0508(19) 0.0397(19) 0.0458(19) -0.0001(16) -0.0079(15) 0.0051(14)
C1 0.040(2) 0.046(3) 0.034(2) 0.004(2) 0.0003(17) 0.0064(19)
C2 0.038(2) 0.035(2) 0.049(3) -0.002(2) -0.0056(19) 0.0055(18)
C3 0.046(2) 0.044(3) 0.041(2) -0.011(2) 0.005(2) -0.002(2)
C4 0.049(3) 0.051(3) 0.045(3) -0.010(2) 0.008(2) -0.006(2)
C5 0.043(2) 0.060(4) 0.046(3) -0.004(3) -0.007(2) 0.006(2)
C6 0.042(2) 0.031(2) 0.035(2) 0.0045(18) -0.0009(18) 0.0018(17)
C7 0.036(2) 0.033(2) 0.031(2) 0.0050(18) -0.0033(16) -0.0025(16)
C8 0.049(2) 0.035(2) 0.0223(19) 0.0043(17) -0.0068(17) 0.0014(19)
C9 0.044(2) 0.043(3) 0.032(2) -0.001(2) -0.0071(18) 0.0019(19)
C10 0.066(3) 0.051(3) 0.037(3) -0.003(2) -0.006(2) 0.013(3)
C11 0.098(5) 0.038(3) 0.040(3) -0.002(2) -0.011(3) 0.015(3)
C12 0.078(4) 0.036(3) 0.048(3) 0.002(2) -0.010(3) -0.002(3)
C13 0.058(3) 0.036(3) 0.031(2) 0.0100(19) -0.0080(19) -0.004(2)
C14 0.064(3) 0.042(3) 0.042(2) 0.006(2) -0.004(2) -0.013(2)
C15 0.044(2) 0.051(3) 0.040(2) 0.006(2) 0.0007(18) -0.009(2)
C16 0.037(2) 0.036(2) 0.033(2) 0.0031(19) -0.0002(17) 0.0013(18)
C17 0.040(2) 0.036(2) 0.048(3) -0.008(2) -0.011(2) 0.0002(19)
C18 0.034(2) 0.041(3) 0.058(3) 0.005(2) 0.000(2) -0.0026(18)
C19 0.034(2) 0.043(3) 0.040(2) 0.008(2) -0.0022(18) 0.0015(19)
C20 0.038(2) 0.057(3) 0.056(3) 0.018(3) 0.006(2) -0.004(2)
C21 0.048(3) 0.074(4) 0.047(3) 0.021(3) 0.008(2) -0.002(3)
C22 0.054(3) 0.063(4) 0.034(2) 0.009(2) 0.002(2) -0.002(2)
C23 0.034(2) 0.051(3) 0.039(2) 0.006(2) -0.0046(16) -0.003(2)
C24 0.035(2) 0.042(3) 0.035(2) 0.005(2) -0.0025(17) 0.0011(18)
C25 0.0338(18) 0.036(2) 0.032(2) 0.0007(19) -0.0028(15) 0.0022(16)

loop_
_atom_type_symbol
_atom_type_description
_atom_type_scat_dispersion_real
_atom_type_scat_dispersion_imag
_atom_type_scat_source
C C 0.0033 0.0016 'International Tables Vol C Tables 4.2.6.8 and 6.1.1.4'
H H 0.0000 0.0000 'International Tables Vol C Tables 4.2.6.8 and 6.1.1.4'
O O 0.0106 0.0060 'International Tables Vol C Tables 4.2.6.8 and 6.1.1.4'
P P 0.1023 0.0942 'International Tables Vol C Tables 4.2.6.8 and 6.1.1.4'
Se Se -0.0929 2.2259 'International Tables Vol C Tables 4.2.6.8 and 6.1.1.4'

loop_
_geom_angle_atom_site_label_1
_geom_angle_atom_site_label_2
_geom_angle_atom_site_label_3
_geom_angle
O2 P1 O1 103.06(17)
O2 P1 C1 108.6(2)
O1 P1 C1 98.5(2)
O2 P1 Se1 109.57(14)
O1 P1 Se1 117.99(14)
C1 P1 Se1 117.70(17)
C6 O1 P1 117.7(3)
C16 O2 P1 119.5(3)
C2 O3 C3 110.4(4)
C2 C1 C5 110.1(4)
C2 C1 P1 112.0(3)
C5 C1 P1 111.9(3)
C2 C1 H1 107.6
C5 C1 H1 107.6
P1 C1 H1 107.6
O3 C2 C1 111.9(4)
O3 C2 H2 109.2
C1 C2 H2 109.2
O3 C2 H3 109.2
C1 C2 H3 109.2
H2 C2 H3 107.9
O3 C3 C4 110.9(4)
O3 C3 H4 109.5
C4 C3 H4 109.5
O3 C3 H5 109.5
C4 C3 H5 109.5
H4 C3 H5 108.0
C3 C4 C5 109.2(5)
C3 C4 H6 109.8
C5 C4 H6 109.8
C3 C4 H7 109.8
C5 C4 H7 109.8
H6 C4 H7 108.3
C1 C5 C4 109.2(4)
C1 C5 H8 109.8
C4 C5 H8 109.8
C1 C5 H9 109.8
C4 C5 H9 109.8
H8 C5 H9 108.3
C7 C6 O1 118.4(4)
C7 C6 C15 123.7(4)
O1 C6 C15 117.9(4)
C6 C7 C8 116.6(4)
C6 C7 C25 119.3(4)
C8 C7 C25 124.0(4)
C13 C8 C9 118.6(4)
C13 C8 C7 119.9(4)
C9 C8 C7 121.5(4)
C10 C9 C8 119.7(5)
C10 C9 H10 120.2
C8 C9 H10 120.2
C9 C10 C11 121.1(5)
C9 C10 H11 119.5
C11 C10 H11 119.5
C12 C11 C10 120.0(5)
C12 C11 H12 120.0
C10 C11 H12 120.0
C11 C12 C13 121.7(6)
C11 C12 H13 119.1
C13 C12 H13 119.1
C14 C13 C12 121.7(5)
C14 C13 C8 119.3(5)
C12 C13 C8 118.9(5)
C15 C14 C13 121.2(5)
C15 C14 H14 119.4
C13 C14 H14 119.4
C14 C15 C6 119.2(5)
C14 C15 H15 120.4
C6 C15 H15 120.4
C25 C16 C17 124.6(4)
C25 C16 O2 119.7(4)
C17 C16 O2 115.7(4)
C18 C17 C16 118.3(5)
C18 C17 H16 120.9
C16 C17 H16 120.9
C17 C18 C19 119.8(4)
C17 C18 H17 120.1
C19 C18 H17 120.1
C18 C19 C24 120.4(5)
C18 C19 C20 119.6(5)
C24 C19 C20 120.0(5)
C21 C20 C19 119.3(5)
C21 C20 H18 120.3
C19 C20 H18 120.3
C20 C21 C22 120.9(5)
C20 C21 H19 119.5
C22 C21 H19 119.5
C23 C22 C21 121.0(5)
C23 C22 H20 119.5
C21 C22 H20 119.5
C22 C23 C24 120.8(5)
C22 C23 H21 119.6
C24 C23 H21 119.6
C19 C24 C23 118.0(4)
C19 C24 C25 119.5(4)
C23 C24 C25 122.5(4)
C16 C25 C24 117.4(4)
C16 C25 C7 120.9(4)
C24 C25 C7 121.7(4)

loop_
_geom_bond_atom_site_label_1
_geom_bond_atom_site_label_2
_geom_bond_distance
Se1 P1 2.0612(15)
P1 O2 1.605(3)
P1 O1 1.608(4)
P1 C1 1.805(5)
O1 C6 1.396(6)
O2 C16 1.422(5)
O3 C2 1.422(6)
O3 C3 1.425(6)
C1 C2 1.522(6)
C1 C5 1.530(7)
C1 H1 1.0000
C2 H2 0.9900
C2 H3 0.9900
C3 C4 1.520(7)
C3 H4 0.9900
C3 H5 0.9900
C4 C5 1.542(9)
C4 H6 0.9900
C4 H7 0.9900
C5 H8 0.9900
C5 H9 0.9900
C6 C7 1.385(6)
C6 C15 1.403(6)
C7 C8 1.438(7)
C7 C25 1.494(6)
C8 C13 1.424(7)
C8 C9 1.432(7)
C9 C10 1.382(7)
C9 H10 0.9500
C10 C11 1.402(9)
C10 H11 0.9500
C11 C12 1.353(9)
C11 H12 0.9500
C12 C13 1.414(8)
C12 H13 0.9500
C13 C14 1.411(8)
C14 C15 1.355(8)
C14 H14 0.9500
C15 H15 0.9500
C16 C25 1.352(6)
C16 C17 1.411(7)
C17 C18 1.386(8)
C17 H16 0.9500
C18 C19 1.411(8)
C18 H17 0.9500
C19 C24 1.416(7)
C19 C20 1.439(7)
C20 C21 1.364(9)
C20 H18 0.9500
C21 C22 1.402(9)
C21 H19 0.9500
C22 C23 1.365(7)
C22 H20 0.9500
C23 C24 1.427(7)
C23 H21 0.9500
C24 C25 1.436(6)

loop_
_geom_torsion_atom_site_label_1
_geom_torsion_atom_site_label_2
_geom_torsion_atom_site_label_3
_geom_torsion_atom_site_label_4
_geom_torsion
O2 P1 O1 C6 49.6(3)
C1 P1 O1 C6 161.1(3)
Se1 P1 O1 C6 -71.3(3)
O1 P1 O2 C16 41.4(4)
C1 P1 O2 C16 -62.3(4)
Se1 P1 O2 C16 167.8(3)
O2 P1 C1 C2 170.0(3)
O1 P1 C1 C2 63.1(4)
Se1 P1 C1 C2 -64.8(4)
O2 P1 C1 C5 -65.9(4)
O1 P1 C1 C5 -172.8(3)
Se1 P1 C1 C5 59.3(4)
C3 O3 C2 C1 -61.7(5)
C5 C1 C2 O3 56.4(6)
P1 C1 C2 O3 -178.4(3)
C2 O3 C3 C4 63.4(5)
O3 C3 C4 C5 -59.6(6)
C2 C1 C5 C4 -52.1(5)
P1 C1 C5 C4 -177.2(3)
C3 C4 C5 C1 53.7(5)
P1 O1 C6 C7 -75.8(5)
P1 O1 C6 C15 105.4(4)
O1 C6 C7 C8 176.1(4)
C15 C6 C7 C8 -5.1(7)
O1 C6 C7 C25 -0.7(6)
C15 C6 C7 C25 178.0(4)
C6 C7 C8 C13 4.3(6)
C25 C7 C8 C13 -179.0(4)
C6 C7 C8 C9 -174.8(4)
C25 C7 C8 C9 1.9(6)
C13 C8 C9 C10 -1.4(7)
C7 C8 C9 C10 177.6(4)
C8 C9 C10 C11 2.7(8)
C9 C10 C11 C12 -1.9(8)
C10 C11 C12 C13 -0.1(9)
C11 C12 C13 C14 -177.1(5)
C11 C12 C13 C8 1.3(8)
C9 C8 C13 C14 177.9(4)
C7 C8 C13 C14 -1.1(6)
C9 C8 C13 C12 -0.5(7)
C7 C8 C13 C12 -179.6(4)
C12 C13 C14 C15 176.9(5)
C8 C13 C14 C15 -1.5(7)
C13 C14 C15 C6 0.9(8)
C7 C6 C15 C14 2.6(7)
O1 C6 C15 C14 -178.6(4)
P1 O2 C16 C25 -70.1(5)
P1 O2 C16 C17 110.7(4)
C25 C16 C17 C18 2.0(7)
O2 C16 C17 C18 -178.8(4)
C16 C17 C18 C19 1.9(7)
C17 C18 C19 C24 -3.1(7)
C17 C18 C19 C20 175.9(5)
C18 C19 C20 C21 -177.7(5)
C24 C19 C20 C21 1.3(7)
C19 C20 C21 C22 -1.3(9)
C20 C21 C22 C23 1.2(9)
C21 C22 C23 C24 -1.1(8)
C18 C19 C24 C23 177.7(4)
C20 C19 C24 C23 -1.3(7)
C18 C19 C24 C25 0.6(7)
C20 C19 C24 C25 -178.4(4)
C22 C23 C24 C19 1.2(7)
C22 C23 C24 C25 178.2(5)
C17 C16 C25 C24 -4.5(7)
O2 C16 C25 C24 176.4(4)
C17 C16 C25 C7 176.3(4)
O2 C16 C25 C7 -2.9(6)
C19 C24 C25 C16 3.1(6)
C23 C24 C25 C16 -173.9(4)
C19 C24 C25 C7 -177.7(4)
C23 C24 C25 C7 5.3(7)
C6 C7 C25 C16 53.2(6)
C8 C7 C25 C16 -123.4(5)
C6 C7 C25 C24 -126.0(5)
C8 C7 C25 C24 57.4(6)
